data_1557561
loop_
_publ_author_name
'Colaneri, Michael J.'
'Teat, Simon J.'
'Vitali, Jacqueline'

_publ_section_title
;
 Electron Paramagnetic Resonance Characteristics and Crystal Structure of
 a Tutton Salt Analog: Copper Doped Cadmium Creatininium Sulfate.
;
_journal_name_full 'The journal of physical chemistry. A'
_journal_paper_doi 10.1021/acs.jpca.0c00004
_journal_year 2020
_chemical_formula_sum 'C8 H32 Cd0.96 Cu0.04 N6 O18 S2'
_chemical_formula_weight 674.96
_space_group_crystal_system monoclinic
_space_group_IT_number 14
_space_group_name_Hall '-P 2yn'
_space_group_name_H-M_alt 'P 1 21/n 1'
_atom_sites_solution_hydrogens mixed
_atom_sites_solution_primary 'intrinsic phasing'
_atom_sites_solution_secondary difmap
_audit_creation_method SHELXL-2018/1
_cell_angle_alpha 90
_cell_angle_beta 110.5840(10)
_cell_angle_gamma 90
_cell_formula_units_Z 2
_cell_length_a 6.5282(2)
_cell_length_b 27.7012(9)
_cell_length_c 7.1557(2)
_cell_measurement_reflns_used 9446
_cell_measurement_temperature 100(2)
_cell_measurement_theta_max 37.4024
_cell_measurement_theta_min 3.1183
_cell_volume 1211.42(6)
_computing_cell_refinement 'Bruker SAINT v8.38a'
_computing_data_collection 'Bruker APEX 3'
_computing_data_reduction 'Bruker SAINT v8.38a'
_computing_molecular_graphics 'Bruker SHELXTL'
_computing_publication_material 'Bruker SHELXTL & local programs'
_computing_structure_refinement 'SHELXL-2018/1 (Sheldrick, 2018)'
_computing_structure_solution 'SHELXT 2014/5 (Sheldrick, 2014)'
_diffrn_ambient_temperature 100(2)
_diffrn_detector_area_resol_mean 7.39
_diffrn_measured_fraction_theta_full 0.993
_diffrn_measured_fraction_theta_max 0.994
_diffrn_measurement_device_type 'Bruker D8 with PHOTONII detector'
_diffrn_measurement_method '\w/\q shutterless scans'
_diffrn_radiation_type synchrotron
_diffrn_radiation_wavelength 0.7288
_diffrn_reflns_av_R_equivalents 0.0354
_diffrn_reflns_av_unetI/netI 0.0255
_diffrn_reflns_Laue_measured_fraction_full 0.993
_diffrn_reflns_Laue_measured_fraction_max 0.994
_diffrn_reflns_limit_h_max 10
_diffrn_reflns_limit_h_min -10
_diffrn_reflns_limit_k_max 46
_diffrn_reflns_limit_k_min -46
_diffrn_reflns_limit_l_max 11
_diffrn_reflns_limit_l_min -11
_diffrn_reflns_number 36926
_diffrn_reflns_point_group_measured_fraction_full 0.993
_diffrn_reflns_point_group_measured_fraction_max 0.994
_diffrn_reflns_theta_full 25.930
_diffrn_reflns_theta_max 37.421
_diffrn_reflns_theta_min 3.016
_diffrn_source 'Advanced Light Source Beamline 12.2.1'
_exptl_absorpt_coefficient_mu 1.231
_exptl_absorpt_correction_T_max 0.757
_exptl_absorpt_correction_T_min 0.699
_exptl_absorpt_correction_type multi-scan
_exptl_absorpt_process_details 'SADABS 2016/2 Bruker AXS Madison WI USA'
_exptl_crystal_colour Colourless
_exptl_crystal_density_diffrn 1.850
_exptl_crystal_description Block
_exptl_crystal_F_000 690
_exptl_crystal_size_max 0.300
_exptl_crystal_size_mid 0.240
_exptl_crystal_size_min 0.240
_refine_diff_density_max 0.681
_refine_diff_density_min -0.705
_refine_diff_density_rms 0.175
_refine_ls_extinction_coef 0.0296(13)
_refine_ls_extinction_expression Fc^*^=kFc[1+0.001xFc^2^\l^3^/sin(2\q)]^-1/4^
_refine_ls_extinction_method 'SHELXL-2018/1 (Sheldrick 2018)'
_refine_ls_goodness_of_fit_ref 1.154
_refine_ls_hydrogen_treatment refU
_refine_ls_matrix_type full
_refine_ls_number_parameters 218
_refine_ls_number_reflns 5828
_refine_ls_number_restraints 0
_refine_ls_restrained_S_all 1.154
_refine_ls_R_factor_all 0.0243
_refine_ls_R_factor_gt 0.0237
_refine_ls_shift/su_max 0.003
_refine_ls_shift/su_mean 0.000
_refine_ls_structure_factor_coef Fsqd
_refine_ls_weighting_details 'w=1/[\s^2^(Fo^2^)+(0.0252P)^2^+0.4620P] where P=(Fo^2^+2Fc^2^)/3'
_refine_ls_weighting_scheme calc
_refine_ls_wR_factor_gt 0.0576
_refine_ls_wR_factor_ref 0.0582
_reflns_Friedel_coverage 0.000
_reflns_number_gt 5677
_reflns_number_total 5828
_reflns_threshold_expression 'I > 2\s(I)'
_cod_data_source_file jp0c00004_si_003.cif
_cod_data_source_block 100K_a
_cod_original_sg_symbol_H-M 'P 21/n'
_cod_database_code 1557561
_shelx_shelxl_version_number 2018/1
_shelx_space_group_comment
;
The symmetry employed for this shelxl refinement is uniquely defined
by the following loop, which should always be used as a source of
symmetry information in preference to the above space-group names.
They are only intended as comments.
;
_shelx_estimated_absorpt_t_min 0.709
_shelx_estimated_absorpt_t_max 0.757

loop_
_space_group_symop_operation_xyz
'x, y, z'
'-x+1/2, y+1/2, -z+1/2'
'-x, -y, -z'
'x-1/2, -y-1/2, z-1/2'

loop_
_atom_site_label
_atom_site_type_symbol
_atom_site_fract_x
_atom_site_fract_y
_atom_site_fract_z
_atom_site_U_iso_or_equiv
_atom_site_adp_type
_atom_site_occupancy
_atom_site_site_symmetry_order
_atom_site_calc_flag
_atom_site_refinement_flags_posn
_atom_site_refinement_flags_adp
_atom_site_refinement_flags_occupancy
_atom_site_disorder_assembly
_atom_site_disorder_group
Cd1 Cd 1.000000 0.500000 0.000000 0.00804(4) Uani 0.965(3) 2 d S . P . .
Cu1 Cu 1.000000 0.500000 0.000000 0.00804(4) Uani 0.035(3) 2 d S . P . .
O1W O 0.67239(12) 0.53458(3) -0.07184(11) 0.01634(13) Uani 1 1 d . . . . .
H1WA H 0.625(3) 0.5493(7) 0.003(3) 0.032(5) Uiso 1 1 d . . . . .
H1WB H 0.565(3) 0.5247(7) -0.168(3) 0.028(5) Uiso 1 1 d . . . . .
O2W O 0.93942(12) 0.44993(3) 0.22483(11) 0.01334(12) Uani 1 1 d . . . . .
H2WA H 1.044(3) 0.4361(7) 0.306(3) 0.029(5) Uiso 1 1 d . . . . .
H2WB H 0.868(3) 0.4634(7) 0.292(3) 0.031(5) Uiso 1 1 d . . . . .
O3W O 1.17668(11) 0.55637(2) 0.24118(10) 0.01084(11) Uani 1 1 d . . . . .
H3WA H 1.089(3) 0.5768(7) 0.263(3) 0.033(5) Uiso 1 1 d . . . . .
H3WB H 1.274(3) 0.5719(7) 0.215(3) 0.029(5) Uiso 1 1 d . . . . .
S1 S 0.68295(3) 0.61802(2) 0.32564(3) 0.00875(5) Uani 1 1 d . . . . .
O2 O 0.52016(11) 0.59255(2) 0.15209(10) 0.01142(11) Uani 1 1 d . . . . .
O3 O 0.60814(12) 0.66772(2) 0.33346(11) 0.01368(12) Uani 1 1 d . . . . .
O4 O 0.68893(12) 0.59157(3) 0.50907(10) 0.01351(12) Uani 1 1 d . . . . .
O5 O 0.89797(12) 0.61772(3) 0.30649(13) 0.01704(14) Uani 1 1 d . . . . .
N1 N 0.29596(13) 0.68779(3) 0.48802(11) 0.01075(12) Uani 1 1 d . . . . .
H1N H 0.395(3) 0.6804(7) 0.430(3) 0.025(4) Uiso 1 1 d . . . . .
C1 C 0.30100(14) 0.66781(3) 0.66331(13) 0.01001(13) Uani 1 1 d . . . . .
N2 N 0.15695(13) 0.68885(3) 0.72878(12) 0.01198(13) Uani 1 1 d . . . . .
C2 C 0.04350(15) 0.72733(3) 0.59241(14) 0.01316(14) Uani 1 1 d . . . . .
H2A H 0.069(2) 0.7584(5) 0.657(2) 0.011(3) Uiso 1 1 d . . . . .
H2B H -0.117(3) 0.7202(7) 0.535(3) 0.025(4) Uiso 1 1 d . . . . .
C3 C 0.14782(16) 0.72509(3) 0.43452(14) 0.01315(14) Uani 1 1 d . . . . .
O1 O 0.11353(15) 0.75104(3) 0.29040(12) 0.02140(16) Uani 1 1 d . . . . .
N3 N 0.43340(14) 0.63201(3) 0.74836(13) 0.01350(13) Uani 1 1 d . . . . .
H3NA H 0.435(3) 0.6212(7) 0.858(3) 0.024(4) Uiso 1 1 d . . . . .
H3NB H 0.516(3) 0.6189(6) 0.689(3) 0.020(4) Uiso 1 1 d . . . . .
C4 C 0.10055(17) 0.67466(4) 0.89992(15) 0.01686(16) Uani 1 1 d . . . . .
H4A H 0.109439 0.702829 0.985291 0.055(7) Uiso 1 1 calc R . . . .
H4B H 0.202881 0.649823 0.976003 0.064(8) Uiso 1 1 calc R . . . .
H4C H -0.048730 0.661757 0.854016 0.054(7) Uiso 1 1 calc R . . . .
O4W O 0.32640(13) 0.50759(3) -0.39851(11) 0.01252(12) Uani 1 1 d . . . . .
H4WA H 0.302(3) 0.5221(7) -0.498(3) 0.025(5) Uiso 1 1 d . . . . .
H4WB H 0.324(3) 0.4781(8) -0.431(3) 0.028(5) Uiso 1 1 d . . . . .

loop_
_atom_site_aniso_label
_atom_site_aniso_U_11
_atom_site_aniso_U_22
_atom_site_aniso_U_33
_atom_site_aniso_U_23
_atom_site_aniso_U_13
_atom_site_aniso_U_12
Cd1 0.00719(5) 0.00940(5) 0.00734(5) -0.00002(2) 0.00231(3) 0.00042(2)
Cu1 0.00719(5) 0.00940(5) 0.00734(5) -0.00002(2) 0.00231(3) 0.00042(2)
O1W 0.0108(3) 0.0222(3) 0.0139(3) -0.0061(2) 0.0017(2) 0.0045(2)
O2W 0.0125(3) 0.0166(3) 0.0112(3) 0.0025(2) 0.0045(2) 0.0012(2)
O3W 0.0107(2) 0.0111(3) 0.0113(3) -0.00125(19) 0.0046(2) -0.00082(19)
S1 0.00835(8) 0.00833(8) 0.00988(9) -0.00067(6) 0.00361(6) 0.00044(6)
O2 0.0113(3) 0.0132(3) 0.0095(2) -0.00182(19) 0.0032(2) -0.0012(2)
O3 0.0166(3) 0.0084(3) 0.0187(3) -0.0003(2) 0.0094(2) 0.0017(2)
O4 0.0160(3) 0.0139(3) 0.0099(3) 0.0020(2) 0.0036(2) 0.0024(2)
O5 0.0105(3) 0.0183(3) 0.0248(4) -0.0044(3) 0.0093(3) -0.0008(2)
N1 0.0118(3) 0.0104(3) 0.0102(3) 0.0007(2) 0.0042(2) 0.0016(2)
C1 0.0103(3) 0.0091(3) 0.0106(3) -0.0004(2) 0.0036(2) 0.0005(2)
N2 0.0131(3) 0.0120(3) 0.0124(3) 0.0006(2) 0.0063(2) 0.0030(2)
C2 0.0127(3) 0.0121(3) 0.0140(3) -0.0002(3) 0.0038(3) 0.0035(3)
C3 0.0146(3) 0.0111(3) 0.0124(3) -0.0002(3) 0.0031(3) 0.0022(3)
O1 0.0288(4) 0.0192(3) 0.0162(3) 0.0070(3) 0.0079(3) 0.0094(3)
N3 0.0159(3) 0.0127(3) 0.0134(3) 0.0038(2) 0.0071(3) 0.0055(2)
C4 0.0197(4) 0.0190(4) 0.0154(4) 0.0008(3) 0.0105(3) 0.0022(3)
O4W 0.0144(3) 0.0126(3) 0.0103(3) 0.0004(2) 0.0041(2) 0.0006(2)

loop_
_atom_type_symbol
_atom_type_description
_atom_type_scat_dispersion_real
_atom_type_scat_dispersion_imag
_atom_type_scat_source
C C 0.0034 0.0017 'XDISP Program in WinGX L.Kissel & R.H.Pratt Acta Cryst A46 170 1990'
H H 0.0000 0.0000 'XDISP Program in WinGX L.Kissel & R.H.Pratt Acta Cryst A46 170 1990'
N N 0.0065 0.0035 'XDISP Program in WinGX L.Kissel & R.H.Pratt Acta Cryst A46 170 1990'
O O 0.0115 0.0064 'XDISP Program in WinGX L.Kissel & R.H.Pratt Acta Cryst A46 170 1990'
S S 0.1300 0.1309 'XDISP Program in WinGX L.Kissel & R.H.Pratt Acta Cryst A46 170 1990'
Cu Cu 0.3203 1.3289 'XDISP Program in WinGX L.Kissel & R.H.Pratt Acta Cryst A46 170 1990'
Cd Cd -0.7330 1.2632 'XDISP Program in WinGX L.Kissel & R.H.Pratt Acta Cryst A46 170 1990'

loop_
_geom_angle_atom_site_label_1
_geom_angle_atom_site_label_2
_geom_angle_atom_site_label_3
_geom_angle
_geom_angle_site_symmetry_1
_geom_angle_site_symmetry_3
_geom_angle_publ_flag
O1W Cd1 O1W 180.0 3_765 . ?
O1W Cd1 O2W 88.05(3) 3_765 . ?
O1W Cd1 O2W 91.95(3) . . ?
O1W Cd1 O2W 91.95(3) 3_765 3_765 ?
O1W Cd1 O2W 88.05(3) . 3_765 ?
O2W Cd1 O2W 180.00(3) . 3_765 ?
O1W Cd1 O3W 93.91(3) 3_765 3_765 ?
O1W Cd1 O3W 86.09(3) . 3_765 ?
O2W Cd1 O3W 87.18(3) . 3_765 ?
O2W Cd1 O3W 92.82(3) 3_765 3_765 ?
O1W Cd1 O3W 86.09(3) 3_765 . ?
O1W Cd1 O3W 93.91(3) . . ?
O2W Cd1 O3W 92.83(3) . . ?
O2W Cd1 O3W 87.17(3) 3_765 . ?
O3W Cd1 O3W 180.0 3_765 . ?
Cd1 O1W H1WA 128.0(15) . . ?
Cd1 O1W H1WB 120.7(13) . . ?
H1WA O1W H1WB 107.4(19) . . ?
Cd1 O2W H2WA 118.7(14) . . ?
Cd1 O2W H2WB 113.3(13) . . ?
H2WA O2W H2WB 106.4(18) . . ?
Cd1 O3W H3WA 113.1(14) . . ?
Cd1 O3W H3WB 113.4(13) . . ?
H3WA O3W H3WB 107.7(19) . . ?
O5 S1 O3 110.67(4) . . ?
O5 S1 O4 110.60(5) . . ?
O3 S1 O4 109.45(4) . . ?
O5 S1 O2 110.22(4) . . ?
O3 S1 O2 108.96(4) . . ?
O4 S1 O2 106.85(4) . . ?
C1 N1 C3 110.44(8) . . ?
C1 N1 H1N 122.6(12) . . ?
C3 N1 H1N 126.1(12) . . ?
N3 C1 N2 126.94(8) . . ?
N3 C1 N1 122.14(8) . . ?
N2 C1 N1 110.91(8) . . ?
C1 N2 C4 126.98(8) . . ?
C1 N2 C2 109.98(7) . . ?
C4 N2 C2 122.85(8) . . ?
N2 C2 C3 102.34(7) . . ?
N2 C2 H2A 111.8(9) . . ?
C3 C2 H2A 110.4(9) . . ?
N2 C2 H2B 110.0(11) . . ?
C3 C2 H2B 111.5(11) . . ?
H2A C2 H2B 110.5(14) . . ?
O1 C3 N1 125.76(9) . . ?
O1 C3 C2 127.94(9) . . ?
N1 C3 C2 106.29(8) . . ?
C1 N3 H3NA 119.5(13) . . ?
C1 N3 H3NB 120.3(11) . . ?
H3NA N3 H3NB 120.1(17) . . ?
N2 C4 H4A 109.5 . . ?
N2 C4 H4B 109.5 . . ?
H4A C4 H4B 109.5 . . ?
N2 C4 H4C 109.5 . . ?
H4A C4 H4C 109.5 . . ?
H4B C4 H4C 109.5 . . ?
H4WA O4W H4WB 105(2) . . ?

loop_
_geom_bond_atom_site_label_1
_geom_bond_atom_site_label_2
_geom_bond_distance
_geom_bond_site_symmetry_2
_geom_bond_publ_flag
Cd1 O1W 2.2322(7) 3_765 ?
Cd1 O1W 2.2322(7) . ?
Cd1 O2W 2.2619(7) . ?
Cd1 O2W 2.2619(7) 3_765 ?
Cd1 O3W 2.3124(7) 3_765 ?
Cd1 O3W 2.3124(7) . ?
O1W H1WA 0.82(2) . ?
O1W H1WB 0.84(2) . ?
O2W H2WA 0.82(2) . ?
O2W H2WB 0.86(2) . ?
O3W H3WA 0.86(2) . ?
O3W H3WB 0.84(2) . ?
S1 O5 1.4575(7) . ?
S1 O3 1.4685(7) . ?
S1 O4 1.4916(7) . ?
S1 O2 1.4971(7) . ?
N1 C1 1.3608(11) . ?
N1 C3 1.3743(12) . ?
N1 H1N 0.905(19) . ?
C1 N3 1.3156(12) . ?
C1 N2 1.3241(11) . ?
N2 C4 1.4515(13) . ?
N2 C2 1.4589(12) . ?
C2 C3 1.5116(14) . ?
C2 H2A 0.962(15) . ?
C2 H2B 1.004(19) . ?
C3 O1 1.2117(12) . ?
N3 H3NA 0.839(18) . ?
N3 H3NB 0.876(17) . ?
C4 H4A 0.9800 . ?
C4 H4B 0.9800 . ?
C4 H4C 0.9800 . ?
O4W H4WA 0.79(2) . ?
O4W H4WB 0.85(2) . ?

loop_
_geom_hbond_atom_site_label_D
_geom_hbond_atom_site_label_H
_geom_hbond_atom_site_label_A
_geom_hbond_distance_DH
_geom_hbond_distance_HA
_geom_hbond_distance_DA
_geom_hbond_angle_DHA
_geom_hbond_site_symmetry_A
_geom_hbond_publ_flag
O1W H1WA S1 0.82(2) 2.91(2) 3.6468(8) 151.0(18) . yes
O1W H1WA O2 0.82(2) 1.88(2) 2.6933(10) 170(2) . yes
O1W H1WB O4W 0.84(2) 1.89(2) 2.7226(11) 174.5(19) . yes
O2W H2WA S1 0.82(2) 3.01(2) 3.7936(7) 160.4(17) 3_766 yes
O2W H2WA O4 0.82(2) 1.94(2) 2.7542(10) 174(2) 3_766 yes
O2W H2WB O4W 0.86(2) 1.88(2) 2.7307(11) 170.2(19) 3_665 yes
O3W H3WA O5 0.86(2) 1.79(2) 2.6487(10) 178(2) . yes
O3W H3WB S1 0.84(2) 2.81(2) 3.5777(7) 152.5(17) 1_655 yes
O3W H3WB O2 0.84(2) 1.90(2) 2.7284(10) 166.7(19) 1_655 yes
N1 H1N S1 0.905(19) 2.840(19) 3.6787(8) 154.7(15) . yes
N1 H1N O3 0.905(19) 1.793(19) 2.6964(10) 175.3(18) . yes
C2 H2A O3 0.962(15) 2.372(15) 3.3308(12) 174.3(13) 4_576 yes
C2 H2B O3 1.004(19) 2.363(19) 3.2457(12) 146.2(14) 1_455 yes
N3 H3NA O2 0.839(18) 2.130(18) 2.9515(11) 166.4(17) 1_556 yes
N3 H3NB O4 0.876(17) 2.126(17) 2.9963(11) 172.3(16) . yes
C4 H4A O1 0.98 2.55 3.4820(13) 158.5 1_556 yes
C4 H4B O2 0.98 2.56 3.5296(13) 169.6 1_556 yes
O4W H4WA O3W 0.79(2) 1.99(2) 2.7670(10) 168.1(19) 1_454 yes
O4W H4WB S1 0.85(2) 2.77(2) 3.5221(8) 148.2(17) 3_665 yes
O4W H4WB O4 0.85(2) 2.00(2) 2.8507(11) 178.5(19) 3_665 yes
